data_1528421
loop_
_publ_author_name
'Cruciani, G.'
'Martucci, A.'
'Meneghini, C.'

_publ_section_title
;
 Dehydration dynamics of epistilbite by in situ time resolved synchrotron
 powder diffraction
;
_journal_name_full 'European Journal of Mineralogy (1,1989-)'
_journal_page_first 257
_journal_page_last 266
_journal_volume 15
_journal_year 2003
_chemical_formula_sum 'Al0.726 Ca0.375 H3.44 O7.72 Si2.274'
_chemical_name_systematic 'Ca0.375 (Al0.726 Si2.274) O6 (H2 O)1.72'
_space_group_IT_number 12
_symmetry_space_group_name_Hall '-C 2y'
_symmetry_space_group_name_H-M 'C 1 2/m 1'
_cell_angle_alpha 90
_cell_angle_beta 124.607
_cell_angle_gamma 90
_cell_formula_units_Z 8
_cell_length_a 9.1014
_cell_length_b 17.7326
_cell_length_c 10.2378
_cell_volume 1359.948
_citation_journal_id_ASTM EJMIER
_cod_data_source_file Cruciani_EJMIER_2003_904.cif
_cod_data_source_block H3.44Al0.726Ca0.375O7.72Si2.274
_cod_original_formula_sum 'H3.44 Al0.726 Ca0.375 O7.72 Si2.274'
_cod_database_code 1528421

loop_
_symmetry_equiv_pos_as_xyz
x,y,z
-x,y,-z
-x,-y,-z
x,-y,z
x+1/2,y+1/2,z
-x+1/2,y+1/2,-z
-x+1/2,-y+1/2,-z
x+1/2,-y+1/2,z

loop_
_atom_site_label
_atom_site_type_symbol
_atom_site_fract_x
_atom_site_fract_y
_atom_site_fract_z
_atom_site_occupancy
_atom_site_U_iso_or_equiv
Al3 Al+3 0.7165 0.195 0.1032 0.242 0.0
O7 O-2 0.75 0.25 0 1 0.0
Si1 Si+4 0.004 0.0868 0.1645 0.758 0.0
O8 O-2 0.7618 0.2201 0.2768 1 0.0
O13 O-2 0.5 0 0 1 0.0
O10 O-2 0.5 0 0.5 0.94 0.0
O11 O-2 0 0.072 0.5 0.91 0.0
Ca2 Ca+2 0 0 0.5109 0.28 0.0
Si3 Si+4 0.7165 0.195 0.1032 0.758 0.0
O4 O-2 0.1699 0.132 0.3161 1 0.0
O2 O-2 0 0.0919 0 1 0.0
Al1 Al+3 0.004 0.0868 0.1645 0.242 0.0
Al2 Al+3 0.2982 0.2079 0.3869 0.242 0.0
Si2 Si+4 0.2982 0.2079 0.3869 0.758 0.0
O12 O-2 0.5628 0.0788 0.2864 0.78 0.0
O3 O-2 0.8089 0.1126 0.1279 1 0.0
Ca1 Ca+2 0.7409 0 0.2338 0.47 0.0
O9 O-2 0.25 0.25 0.5 1 0.0
O6 O-2 0.5 0.1655 0.5 1 0.0
O5 O-2 0.5 0.1806 0 1 0.0
O1 O-2 0.0263 0 0.218 1 0.0
